data_2207101
loop_
_publ_author_name
'Huang, Ping-Hsin'
'Shen, Jiun-Yi'
'Chang, Yu-Tang'
'Wen, Yuh-Sheng'
'Yeh, Ming-Chang P.'
'Lin, Jiann T.'

_publ_section_title 3,4-Dinitro-<i>N</i>,<i>N</i>,<i>N</i>',<i>N</i>'-tetraphenylthiophene-2,5-diamine
_journal_coeditor_code WW6424
_journal_issue 10
_journal_name_full 'Acta Crystallographica Section E'
_journal_page_first o3315
_journal_page_last o3316
_journal_paper_doi 10.1107/S1600536805029120
_journal_volume 61
_journal_year 2005
_chemical_formula_iupac 'C28 H20 N4 O4 S'
_chemical_formula_moiety 'C28 H20 N4 O4 S'
_chemical_formula_sum 'C28 H20 N4 O4 S'
_chemical_formula_weight 508.54
_chemical_name_systematic
;
3,4-Dinitro-N,N,N',N'-tetraphenylthiophene-2,5-diamine
;
_space_group_IT_number 14
_symmetry_cell_setting monoclinic
_symmetry_space_group_name_Hall '-P 2ybc'
_symmetry_space_group_name_H-M 'P 1 21/c 1'
_atom_sites_solution_hydrogens geom
_atom_sites_solution_primary direct
_atom_sites_solution_secondary difmap
_audit_creation_method SHELXL-97
_cell_angle_alpha 90.00
_cell_angle_beta 108.977(2)
_cell_angle_gamma 90.00
_cell_formula_units_Z 4
_cell_length_a 9.9075(4)
_cell_length_b 19.0621(7)
_cell_length_c 13.5418(5)
_cell_measurement_reflns_used 3556
_cell_measurement_temperature 100(2)
_cell_measurement_theta_max 24.67
_cell_measurement_theta_min 2.17
_cell_volume 2418.47(16)
_computing_cell_refinement 'SAINT (Bruker, 2001)'
_computing_data_collection 'SMART (Bruker, 2001)'
_computing_data_reduction SAINT
_computing_molecular_graphics 'ORTEP-3 for Windows (Farrugia, 1997)'
_computing_publication_material 'WinGX (Farrugia, 1999)'
_computing_structure_refinement 'SHELXL97 (Sheldrick, 1997)'
_computing_structure_solution 'SHELXS97 (Sheldrick, 1997)'
_diffrn_ambient_temperature 100(2)
_diffrn_measured_fraction_theta_full 1.000
_diffrn_measured_fraction_theta_max 1.000
_diffrn_measurement_device_type 'Bruker SMART CCD area-detector'
_diffrn_measurement_method '\f and \w'
_diffrn_radiation_monochromator graphite
_diffrn_radiation_source 'fine-focus sealed tube'
_diffrn_radiation_type MoK\a
_diffrn_radiation_wavelength 0.71073
_diffrn_reflns_av_R_equivalents 0.0347
_diffrn_reflns_av_sigmaI/netI 0.0377
_diffrn_reflns_limit_h_max 11
_diffrn_reflns_limit_h_min -11
_diffrn_reflns_limit_k_max 22
_diffrn_reflns_limit_k_min -22
_diffrn_reflns_limit_l_max 16
_diffrn_reflns_limit_l_min -16
_diffrn_reflns_number 22681
_diffrn_reflns_theta_full 25.02
_diffrn_reflns_theta_max 25.02
_diffrn_reflns_theta_min 1.92
_diffrn_standards_decay_% 0
_diffrn_standards_interval_count 0
_diffrn_standards_interval_time 0
_diffrn_standards_number 0
_exptl_absorpt_coefficient_mu 0.178
_exptl_absorpt_correction_type none
_exptl_crystal_colour red
_exptl_crystal_density_diffrn 1.397
_exptl_crystal_density_method 'not measured'
_exptl_crystal_description prism
_exptl_crystal_F_000 1056
_exptl_crystal_size_max 0.34
_exptl_crystal_size_mid 0.2
_exptl_crystal_size_min 0.18
_refine_diff_density_max 0.916
_refine_diff_density_min -0.197
_refine_ls_extinction_method none
_refine_ls_goodness_of_fit_ref 1.065
_refine_ls_hydrogen_treatment constr
_refine_ls_matrix_type full
_refine_ls_number_parameters 335
_refine_ls_number_reflns 4264
_refine_ls_number_restraints 0
_refine_ls_restrained_S_all 1.065
_refine_ls_R_factor_all 0.0543
_refine_ls_R_factor_gt 0.0393
_refine_ls_shift/su_max 0.000
_refine_ls_shift/su_mean 0.000
_refine_ls_structure_factor_coef Fsqd
_refine_ls_weighting_details 'calc w = 1/[\s^2^(Fo^2^)+(0.0352P)^2^+1.644P] where P = (Fo^2^+2Fc^2^)/3'
_refine_ls_weighting_scheme calc
_refine_ls_wR_factor_gt 0.0943
_refine_ls_wR_factor_ref 0.1006
_reflns_number_gt 3379
_reflns_number_total 4264
_reflns_threshold_expression I>2\s(I)
_cod_data_source_file ww6424.cif
_cod_data_source_block I
_cod_depositor_comments
;
The following automatic conversions were performed:
'_symmetry_cell_setting' value 'Monoclinic' changed to 'monoclinic'
according to '/home/saulius/struct/CIF-dictionaries/cif_core.dic'
dictionary named 'cif_core.dic' version 2.4.1 from 2010-06-29.

Automatic conversion script
Id: cif_fix_enum 1527 2010-12-29 10:47:43Z saulius 

The following automatic conversions were performed:

'_symmetry_cell_setting' value 'Monoclinic' changed to 'monoclinic'
according to /home/saulius/struct/CIF-dictionaries/cif_core.dic
dictionary named 'cif_core.dic' version 2.4.1 from 2010-06-29.

Automatic conversion script
Id: cif_fix_values 1715 2011-07-08 13:25:40Z adriana 
;
_cod_original_sg_symbol_H-M 'P 21/c'
_cod_database_code 2207101
_cod_database_fobs_code 2207101

loop_
_symmetry_equiv_pos_as_xyz
'x, y, z'
'-x, y+1/2, -z+1/2'
'-x, -y, -z'
'x, -y-1/2, z-1/2'

loop_
_atom_site_label
_atom_site_fract_x
_atom_site_fract_y
_atom_site_fract_z
_atom_site_U_iso_or_equiv
_atom_site_adp_type
_atom_site_calc_flag
_atom_site_refinement_flags
_atom_site_occupancy
_atom_site_type_symbol
S 0.14386(5) 0.19726(3) 0.76901(4) 0.02571(15) Uani d . 1 S
O1 -0.16195(18) 0.07572(9) 0.49648(12) 0.0418(4) Uani d . 1 O
O2 -0.25881(16) 0.17939(9) 0.46885(12) 0.0389(4) Uani d . 1 O
O3 -0.04222(15) 0.22456(8) 0.39982(10) 0.0307(4) Uani d . 1 O
O4 0.02078(15) 0.32747(8) 0.46971(11) 0.0296(3) Uani d . 1 O
N1 -0.04938(17) 0.08972(9) 0.73135(12) 0.0238(4) Uani d . 1 N
N2 0.22500(17) 0.31126(9) 0.68470(12) 0.0249(4) Uani d . 1 N
N3 -0.16109(18) 0.13903(10) 0.51226(13) 0.0298(4) Uani d . 1 N
N4 0.00092(17) 0.26419(9) 0.47562(12) 0.0252(4) Uani d . 1 N
C2 0.0095(2) 0.14329(11) 0.68913(15) 0.0244(4) Uani d . 1 C
C3 -0.0360(2) 0.16880(11) 0.59051(15) 0.0239(4) Uani d . 1 C
C4 0.0306(2) 0.23258(11) 0.57656(15) 0.0239(4) Uani d . 1 C
C5 0.1320(2) 0.25544(11) 0.66699(15) 0.0243(4) Uani d . 1 C
C11 0.0377(2) 0.03035(11) 0.77337(15) 0.0249(5) Uani d . 1 C
C12 0.1261(2) 0.00357(11) 0.72125(17) 0.0305(5) Uani d . 1 C
H12 0.1280 0.0244 0.6596 0.037 Uiso calc R 1 H
C13 0.2113(2) -0.05411(12) 0.76083(19) 0.0383(6) Uani d . 1 C
H13 0.2707 -0.0718 0.7259 0.046 Uiso calc R 1 H
C14 0.2086(2) -0.08574(12) 0.85264(19) 0.0392(6) Uani d . 1 C
H14 0.2650 -0.1249 0.8787 0.047 Uiso calc R 1 H
C15 0.1217(2) -0.05877(12) 0.90469(18) 0.0359(5) Uani d . 1 C
H15 0.1199 -0.0798 0.9662 0.043 Uiso calc R 1 H
C16 0.0369(2) -0.00044(11) 0.86619(16) 0.0296(5) Uani d . 1 C
H16 -0.0203 0.0179 0.9024 0.036 Uiso calc R 1 H
C21 -0.1906(2) 0.09890(11) 0.73584(14) 0.0237(4) Uani d . 1 C
C22 -0.2775(2) 0.04147(11) 0.73164(16) 0.0291(5) Uani d . 1 C
H22 -0.2444 -0.0035 0.7256 0.035 Uiso calc R 1 H
C23 -0.4142(2) 0.05095(13) 0.73643(17) 0.0353(5) Uani d . 1 C
H23 -0.4717 0.0121 0.7347 0.042 Uiso calc R 1 H
C24 -0.4656(2) 0.11735(13) 0.74366(17) 0.0372(6) Uani d . 1 C
H24 -0.5575 0.1236 0.7463 0.045 Uiso calc R 1 H
C25 -0.3783(2) 0.17457(13) 0.74696(16) 0.0366(6) Uani d . 1 C
H25 -0.4120 0.2195 0.7519 0.044 Uiso calc R 1 H
C26 -0.2420(2) 0.16574(12) 0.74300(16) 0.0299(5) Uani d . 1 C
H26 -0.1845 0.2046 0.7451 0.036 Uiso calc R 1 H
C31 0.2976(2) 0.32895(11) 0.61243(15) 0.0255(5) Uani d . 1 C
C32 0.3075(2) 0.39877(12) 0.58713(17) 0.0322(5) Uani d . 1 C
H32 0.2633 0.4333 0.6143 0.039 Uiso calc R 1 H
C33 0.3831(2) 0.41685(14) 0.52137(18) 0.0399(6) Uani d . 1 C
H33 0.3897 0.4637 0.5041 0.048 Uiso calc R 1 H
C34 0.4487(2) 0.36574(15) 0.48128(17) 0.0431(6) Uani d . 1 C
H34 0.5011 0.3782 0.4382 0.052 Uiso calc R 1 H
C35 0.4367(2) 0.29610(14) 0.50493(17) 0.0397(6) Uani d . 1 C
H35 0.4802 0.2617 0.4770 0.048 Uiso calc R 1 H
C36 0.3600(2) 0.27719(12) 0.57014(16) 0.0302(5) Uani d . 1 C
H36 0.3507 0.2302 0.5853 0.036 Uiso calc R 1 H
C41 0.2608(2) 0.34701(10) 0.78325(15) 0.0246(5) Uani d . 1 C
C42 0.1535(2) 0.36635(11) 0.82214(15) 0.0262(5) Uani d . 1 C
H42 0.0590 0.3561 0.7845 0.031 Uiso calc R 1 H
C43 0.1864(2) 0.40100(11) 0.91718(16) 0.0313(5) Uani d . 1 C
H43 0.1140 0.4133 0.9437 0.038 Uiso calc R 1 H
C44 0.3260(2) 0.41720(12) 0.97213(17) 0.0352(5) Uani d . 1 C
H44 0.3477 0.4410 1.0353 0.042 Uiso calc R 1 H
C45 0.4345(2) 0.39822(12) 0.93385(17) 0.0354(5) Uani d . 1 C
H45 0.5286 0.4093 0.9713 0.042 Uiso calc R 1 H
C46 0.4026(2) 0.36245(11) 0.83927(17) 0.0304(5) Uani d . 1 C
H46 0.4753 0.3490 0.8138 0.036 Uiso calc R 1 H

loop_
_atom_site_aniso_label
_atom_site_aniso_U_11
_atom_site_aniso_U_22
_atom_site_aniso_U_33
_atom_site_aniso_U_12
_atom_site_aniso_U_13
_atom_site_aniso_U_23
S 0.0252(3) 0.0284(3) 0.0194(3) -0.0028(2) 0.0016(2) 0.0007(2)
O1 0.0513(11) 0.0346(10) 0.0329(9) -0.0152(8) 0.0046(8) -0.0054(7)
O2 0.0239(8) 0.0535(11) 0.0327(9) -0.0010(8) -0.0001(7) 0.0047(8)
O3 0.0354(8) 0.0337(9) 0.0206(7) -0.0046(7) 0.0058(6) -0.0036(7)
O4 0.0307(8) 0.0261(9) 0.0290(8) -0.0023(6) 0.0055(6) 0.0045(6)
N1 0.0226(9) 0.0235(9) 0.0252(9) 0.0011(7) 0.0075(7) 0.0034(7)
N2 0.0238(9) 0.0262(10) 0.0231(9) -0.0054(7) 0.0053(7) -0.0037(7)
N3 0.0275(10) 0.0383(12) 0.0213(9) -0.0070(9) 0.0048(8) 0.0008(8)
N4 0.0209(9) 0.0307(11) 0.0223(9) -0.0004(7) 0.0048(7) 0.0014(8)
C2 0.0215(10) 0.0262(11) 0.0239(10) -0.0013(9) 0.0053(8) -0.0014(9)
C3 0.0207(10) 0.0269(11) 0.0213(10) -0.0014(8) 0.0029(8) -0.0027(8)
C4 0.0223(10) 0.0266(11) 0.0215(10) 0.0004(8) 0.0052(8) 0.0021(8)
C5 0.0231(10) 0.0273(11) 0.0220(10) 0.0011(9) 0.0066(8) 0.0000(9)
C11 0.0198(10) 0.0249(11) 0.0251(10) -0.0025(8) 0.0007(8) -0.0001(9)
C12 0.0253(11) 0.0336(13) 0.0310(11) 0.0012(9) 0.0071(9) 0.0020(10)
C13 0.0254(12) 0.0394(14) 0.0480(14) 0.0053(10) 0.0090(10) -0.0042(11)
C14 0.0271(12) 0.0323(13) 0.0466(14) 0.0051(10) -0.0041(10) 0.0022(11)
C15 0.0344(13) 0.0345(13) 0.0314(12) -0.0019(10) 0.0004(10) 0.0067(10)
C16 0.0273(11) 0.0313(12) 0.0262(11) -0.0002(9) 0.0032(9) 0.0011(9)
C21 0.0248(10) 0.0285(12) 0.0162(9) 0.0022(9) 0.0042(8) 0.0001(8)
C22 0.0262(11) 0.0294(12) 0.0309(11) 0.0023(9) 0.0084(9) 0.0026(9)
C23 0.0278(12) 0.0423(14) 0.0348(12) -0.0009(10) 0.0091(10) 0.0103(10)
C24 0.0279(12) 0.0570(16) 0.0270(12) 0.0122(11) 0.0095(9) 0.0051(11)
C25 0.0345(13) 0.0418(14) 0.0287(12) 0.0137(11) 0.0036(10) -0.0043(10)
C26 0.0283(11) 0.0308(12) 0.0255(11) 0.0036(9) 0.0020(9) -0.0012(9)
C31 0.0200(10) 0.0320(12) 0.0208(10) -0.0032(9) 0.0016(8) -0.0002(9)
C32 0.0252(11) 0.0323(13) 0.0365(12) -0.0026(9) 0.0063(9) 0.0013(10)
C33 0.0315(13) 0.0467(15) 0.0379(13) -0.0112(11) 0.0062(10) 0.0103(11)
C34 0.0279(12) 0.074(2) 0.0240(12) -0.0146(13) 0.0040(10) -0.0012(12)
C35 0.0272(12) 0.0619(18) 0.0281(12) -0.0036(11) 0.0064(10) -0.0165(11)
C36 0.0220(11) 0.0358(13) 0.0274(11) -0.0017(9) 0.0005(9) -0.0071(9)
C41 0.0281(11) 0.0198(11) 0.0219(10) -0.0021(8) 0.0024(8) -0.0002(8)
C42 0.0251(11) 0.0251(11) 0.0242(10) -0.0006(9) 0.0023(8) 0.0009(9)
C43 0.0369(13) 0.0286(12) 0.0278(11) 0.0043(10) 0.0098(10) 0.0017(9)
C44 0.0413(14) 0.0322(13) 0.0249(11) 0.0039(10) 0.0008(10) -0.0044(10)
C45 0.0276(12) 0.0342(13) 0.0327(12) 0.0032(10) -0.0063(9) -0.0049(10)
C46 0.0246(11) 0.0289(12) 0.0331(12) 0.0036(9) 0.0031(9) -0.0024(9)

loop_
_atom_type_symbol
_atom_type_description
_atom_type_scat_dispersion_real
_atom_type_scat_dispersion_imag
_atom_type_scat_source
S S 0.1246 0.1234 'International Tables Vol C Tables 4.2.6.8 and 6.1.1.4'
O O 0.0106 0.0060 'International Tables Vol C Tables 4.2.6.8 and 6.1.1.4'
N N 0.0061 0.0033 'International Tables Vol C Tables 4.2.6.8 and 6.1.1.4'
C C 0.0033 0.0016 'International Tables Vol C Tables 4.2.6.8 and 6.1.1.4'
H H 0.0000 0.0000 'International Tables Vol C Tables 4.2.6.8 and 6.1.1.4'

loop_
_geom_angle_atom_site_label_1
_geom_angle_atom_site_label_2
_geom_angle_atom_site_label_3
_geom_angle
C5 S C2 92.43(10)
C2 N1 C11 117.87(16)
C2 N1 C21 118.39(16)
C11 N1 C21 123.63(16)
C5 N2 C31 121.33(16)
C5 N2 C41 118.54(16)
C31 N2 C41 119.76(16)
O1 N3 O2 125.07(18)
O1 N3 C3 117.79(18)
O2 N3 C3 117.12(18)
O4 N4 O3 124.50(16)
O4 N4 C4 119.14(16)
O3 N4 C4 116.35(17)
C3 C2 N1 128.37(18)
C3 C2 S 109.95(15)
N1 C2 S 120.99(14)
C2 C3 C4 114.66(18)
C2 C3 N3 120.60(18)
C4 C3 N3 123.81(17)
C5 C4 C3 112.78(17)
C5 C4 N4 125.34(18)
C3 C4 N4 121.64(17)
N2 C5 C4 130.73(18)
N2 C5 S 118.96(14)
C4 C5 S 110.15(15)
C12 C11 C16 119.65(19)
C12 C11 N1 119.29(18)
C16 C11 N1 121.06(18)
C13 C12 C11 120.1(2)
C13 C12 H12 119.9
C11 C12 H12 119.9
C12 C13 C14 120.3(2)
C12 C13 H13 119.9
C14 C13 H13 119.9
C15 C14 C13 119.6(2)
C15 C14 H14 120.2
C13 C14 H14 120.2
C14 C15 C16 120.6(2)
C14 C15 H15 119.7
C16 C15 H15 119.7
C11 C16 C15 119.8(2)
C11 C16 H16 120.1
C15 C16 H16 120.1
C22 C21 C26 119.48(19)
C22 C21 N1 120.40(18)
C26 C21 N1 120.11(18)
C21 C22 C23 119.9(2)
C21 C22 H22 120.0
C23 C22 H22 120.0
C24 C23 C22 120.7(2)
C24 C23 H23 119.6
C22 C23 H23 119.6
C23 C24 C25 119.0(2)
C23 C24 H24 120.5
C25 C24 H24 120.5
C26 C25 C24 120.8(2)
C26 C25 H25 119.6
C24 C25 H25 119.6
C25 C26 C21 120.1(2)
C25 C26 H26 120.0
C21 C26 H26 120.0
C36 C31 C32 120.4(2)
C36 C31 N2 120.46(19)
C32 C31 N2 119.15(19)
C33 C32 C31 119.7(2)
C33 C32 H32 120.1
C31 C32 H32 120.1
C34 C33 C32 120.1(2)
C34 C33 H33 119.9
C32 C33 H33 119.9
C33 C34 C35 120.1(2)
C33 C34 H34 119.9
C35 C34 H34 119.9
C34 C35 C36 120.3(2)
C34 C35 H35 119.9
C36 C35 H35 119.9
C31 C36 C35 119.3(2)
C31 C36 H36 120.4
C35 C36 H36 120.4
C42 C41 C46 120.04(19)
C42 C41 N2 119.51(18)
C46 C41 N2 120.45(18)
C41 C42 C43 120.22(19)
C41 C42 H42 119.9
C43 C42 H42 119.9
C44 C43 C42 120.0(2)
C44 C43 H43 120.0
C42 C43 H43 120.0
C43 C44 C45 120.3(2)
C43 C44 H44 119.8
C45 C44 H44 119.8
C44 C45 C46 120.1(2)
C44 C45 H45 120.0
C46 C45 H45 120.0
C45 C46 C41 119.4(2)
C45 C46 H46 120.3
C41 C46 H46 120.3

loop_
_geom_bond_atom_site_label_1
_geom_bond_atom_site_label_2
_geom_bond_distance
S C5 1.745(2)
S C2 1.750(2)
O1 N3 1.225(2)
O2 N3 1.227(2)
O3 N4 1.234(2)
O4 N4 1.229(2)
N1 C2 1.388(3)
N1 C11 1.425(3)
N1 C21 1.430(3)
N2 C5 1.377(3)
N2 C31 1.431(3)
N2 C41 1.436(2)
N3 C3 1.458(3)
N4 C4 1.434(2)
C2 C3 1.353(3)
C3 C4 1.425(3)
C4 C5 1.378(3)
C11 C12 1.388(3)
C11 C16 1.390(3)
C12 C13 1.384(3)
C12 H12 0.9300
C13 C14 1.390(3)
C13 H13 0.9300
C14 C15 1.377(3)
C14 H14 0.9300
C15 C16 1.389(3)
C15 H15 0.9300
C16 H16 0.9300
C21 C22 1.383(3)
C21 C26 1.387(3)
C22 C23 1.389(3)
C22 H22 0.9300
C23 C24 1.380(3)
C23 H23 0.9300
C24 C25 1.384(3)
C24 H24 0.9300
C25 C26 1.379(3)
C25 H25 0.9300
C26 H26 0.9300
C31 C36 1.383(3)
C31 C32 1.386(3)
C32 C33 1.381(3)
C32 H32 0.9300
C33 C34 1.377(4)
C33 H33 0.9300
C34 C35 1.380(4)
C34 H34 0.9300
C35 C36 1.387(3)
C35 H35 0.9300
C36 H36 0.9300
C41 C42 1.381(3)
C41 C46 1.394(3)
C42 C43 1.388(3)
C42 H42 0.9300
C43 C44 1.376(3)
C43 H43 0.9300
C44 C45 1.384(3)
C44 H44 0.9300
C45 C46 1.394(3)
C45 H45 0.9300
C46 H46 0.9300

loop_
_cod_related_entry_id
_cod_related_entry_database
_cod_related_entry_code
1 ChemSpider 21128707
